data_4027685
loop_
_publ_author_name
'Yi-Xin Fang'
'Liang Zhao'
'De-Xian Wang'
'Mei-Xiang Wang'

_publ_section_title
;
 Synthesis, Structure and Metal Binding Property of Internally
 1,3-Arylene-Bridged Azacalix[6]aromatics
;
_journal_name_full 'Journal of Organic Chemistry'
_journal_page_first 10073
_journal_page_last 10082
_journal_paper_doi 10.1021/jo301528f
_journal_volume 77
_journal_year 2012
_chemical_formula_moiety 'C39 H33 N13, 2(C H4 O)'
_chemical_formula_sum 'C41 H41 N13 O2'
_chemical_formula_weight 747.87
_chemical_name_systematic
; 
 ? 
;
_space_group_IT_number 14
_symmetry_cell_setting monoclinic
_symmetry_space_group_name_Hall '-P 2ybc'
_symmetry_space_group_name_H-M 'P 1 21/c 1'
_atom_sites_solution_hydrogens geom
_atom_sites_solution_primary direct
_atom_sites_solution_secondary difmap
_audit_creation_method SHELXL-97
_cell_angle_alpha 90.00
_cell_angle_beta 94.086(4)
_cell_angle_gamma 90.00
_cell_formula_units_Z 4
_cell_length_a 23.581(5)
_cell_length_b 15.123(3)
_cell_length_c 10.468(2)
_cell_measurement_reflns_used 8936
_cell_measurement_temperature 173(2)
_cell_measurement_theta_max 26.37
_cell_measurement_theta_min 1.35
_cell_volume 3723.6(13)
_computing_cell_refinement 'CrystalClear (Rigaku Inc., 2007)'
_computing_data_collection 'CrystalClear (Rigaku Inc., 2007)'
_computing_data_reduction 'CrystalClear (Rigaku Inc., 2007)'
_computing_molecular_graphics 'XP in Siemens SHELXTL (Sheldrick, 1994)'
_computing_publication_material 'SHELX97 (Sheldrick, 1997)'
_computing_structure_refinement 'SHELXL-97 (Sheldrick, 1997)'
_computing_structure_solution 'SHELXS-97 (Sheldrick, 1990)'
_diffrn_ambient_temperature 173(2)
_diffrn_measured_fraction_theta_full 0.991
_diffrn_measured_fraction_theta_max 0.991
_diffrn_measurement_device_type 'MM007-HF CCD(Saturn 724+)'
_diffrn_measurement_method '\w scans at fixed \c = 45\%'
_diffrn_radiation_monochromator Confocal
_diffrn_radiation_source 'rotating anode'
_diffrn_radiation_type MoK\a
_diffrn_radiation_wavelength 0.71073
_diffrn_reflns_av_R_equivalents 0.0694
_diffrn_reflns_av_sigmaI/netI 0.1027
_diffrn_reflns_limit_h_max 28
_diffrn_reflns_limit_h_min -29
_diffrn_reflns_limit_k_max 18
_diffrn_reflns_limit_k_min -17
_diffrn_reflns_limit_l_max 9
_diffrn_reflns_limit_l_min -13
_diffrn_reflns_number 16293
_diffrn_reflns_theta_full 26.36
_diffrn_reflns_theta_max 26.36
_diffrn_reflns_theta_min 1.73
_exptl_absorpt_coefficient_mu 0.088
_exptl_absorpt_correction_T_max 0.9956
_exptl_absorpt_correction_T_min 0.9852
_exptl_absorpt_correction_type multi-scan
_exptl_absorpt_process_details 'CrystalClear (Rigaku Inc., 2007)'
_exptl_crystal_colour colorless
_exptl_crystal_density_diffrn 1.334
_exptl_crystal_description needle
_exptl_crystal_F_000 1576
_exptl_crystal_size_max 0.17
_exptl_crystal_size_mid 0.05
_exptl_crystal_size_min 0.05
_refine_diff_density_max 0.242
_refine_diff_density_min -0.242
_refine_diff_density_rms 0.054
_refine_ls_extinction_method none
_refine_ls_goodness_of_fit_ref 1.188
_refine_ls_hydrogen_treatment constr
_refine_ls_matrix_type full
_refine_ls_number_parameters 511
_refine_ls_number_reflns 7520
_refine_ls_number_restraints 0
_refine_ls_restrained_S_all 1.188
_refine_ls_R_factor_all 0.1441
_refine_ls_R_factor_gt 0.0966
_refine_ls_shift/su_max 0.000
_refine_ls_shift/su_mean 0.000
_refine_ls_structure_factor_coef Fsqd
_refine_ls_weighting_details 'calc w=1/[\s^2^(Fo^2^)+(0.0303P)^2^+2.5796P] where P=(Fo^2^+2Fc^2^)/3'
_refine_ls_weighting_scheme calc
_refine_ls_wR_factor_gt 0.1448
_refine_ls_wR_factor_ref 0.1622
_reflns_number_gt 5061
_reflns_number_total 7520
_reflns_threshold_expression >2sigma(I)
_cod_data_source_file jo301528f_si_002_1.cif
_cod_data_source_block Compound1
_cod_original_cell_volume 3723.5(14)
_cod_database_code 4027685

loop_
_symmetry_equiv_pos_as_xyz
'x, y, z'
'-x, y+1/2, -z+1/2'
'-x, -y, -z'
'x, -y-1/2, z-1/2'

loop_
_atom_site_label
_atom_site_type_symbol
_atom_site_fract_x
_atom_site_fract_y
_atom_site_fract_z
_atom_site_U_iso_or_equiv
_atom_site_adp_type
_atom_site_occupancy
_atom_site_symmetry_multiplicity
_atom_site_calc_flag
_atom_site_refinement_flags
O1 O 0.41548(10) 0.62487(17) 0.2938(2) 0.0456(7) Uani 1 1 d .
H1 H 0.4254 0.5740 0.2721 0.055 Uiso 1 1 d R
O2 O 0.21155(10) 0.64628(16) 0.2415(2) 0.0362(6) Uani 1 1 d .
H2 H 0.2214 0.5929 0.2399 0.043 Uiso 1 1 d R
N1 N 0.37704(10) 0.42933(17) 0.4138(2) 0.0211(6) Uani 1 1 d .
N2 N 0.46599(11) 0.38461(19) 0.3617(3) 0.0266(7) Uani 1 1 d .
N3 N 0.43148(11) 0.45408(18) 0.1718(2) 0.0227(6) Uani 1 1 d .
N4 N 0.39702(11) 0.53231(18) -0.0107(3) 0.0246(6) Uani 1 1 d .
N5 N 0.30095(11) 0.50521(17) -0.0066(2) 0.0209(6) Uani 1 1 d .
N6 N 0.20793(11) 0.46966(18) 0.0227(2) 0.0239(6) Uani 1 1 d .
N7 N 0.24574(10) 0.46209(17) 0.2358(2) 0.0197(6) Uani 1 1 d .
N8 N 0.28436(10) 0.46468(18) 0.4487(2) 0.0219(6) Uani 1 1 d .
N9 N 0.11572(11) 0.42934(17) 0.0521(2) 0.0213(6) Uani 1 1 d .
N10 N 0.02764(11) 0.38038(18) 0.0994(3) 0.0256(7) Uani 1 1 d .
N11 N 0.05921(11) 0.44829(18) 0.2940(3) 0.0230(6) Uani 1 1 d .
N12 N 0.09425(11) 0.52486(18) 0.4767(2) 0.0240(6) Uani 1 1 d .
N13 N 0.19111(11) 0.49869(18) 0.4763(2) 0.0222(6) Uani 1 1 d .
C1 C 0.34114(13) 0.4563(2) 0.4994(3) 0.0234(7) Uani 1 1 d .
C2 C 0.35740(14) 0.4708(2) 0.6279(3) 0.0272(8) Uani 1 1 d .
H2A H 0.3308 0.4884 0.6870 0.033 Uiso 1 1 calc R
C3 C 0.41462(14) 0.4582(2) 0.6657(3) 0.0291(8) Uani 1 1 d .
H3A H 0.4278 0.4693 0.7521 0.035 Uiso 1 1 calc R
C4 C 0.45243(14) 0.4299(2) 0.5803(3) 0.0273(8) Uani 1 1 d .
H4A H 0.4914 0.4206 0.6066 0.033 Uiso 1 1 calc R
C5 C 0.43185(14) 0.4155(2) 0.4545(3) 0.0237(8) Uani 1 1 d .
C6 C 0.51733(14) 0.3347(2) 0.3998(4) 0.0376(10) Uani 1 1 d .
H6A H 0.5448 0.3735 0.4465 0.056 Uiso 1 1 calc R
H6B H 0.5339 0.3115 0.3233 0.056 Uiso 1 1 calc R
H6C H 0.5077 0.2854 0.4551 0.056 Uiso 1 1 calc R
C7 C 0.44156(13) 0.3773(2) 0.2340(3) 0.0255(8) Uani 1 1 d .
C8 C 0.42833(15) 0.2961(2) 0.1801(3) 0.0323(9) Uani 1 1 d .
H8A H 0.4372 0.2430 0.2258 0.039 Uiso 1 1 calc R
C9 C 0.40171(14) 0.2937(2) 0.0577(3) 0.0327(9) Uani 1 1 d .
H9A H 0.3914 0.2387 0.0188 0.039 Uiso 1 1 calc R
C10 C 0.39037(14) 0.3717(2) -0.0071(3) 0.0282(8) Uani 1 1 d .
H10A H 0.3722 0.3717 -0.0911 0.034 Uiso 1 1 calc R
C11 C 0.40627(13) 0.4507(2) 0.0542(3) 0.0232(8) Uani 1 1 d .
C12 C 0.44287(14) 0.5976(2) -0.0043(4) 0.0344(9) Uani 1 1 d .
H12A H 0.4490 0.6187 -0.0908 0.052 Uiso 1 1 calc R
H12B H 0.4779 0.5704 0.0334 0.052 Uiso 1 1 calc R
H12C H 0.4325 0.6476 0.0489 0.052 Uiso 1 1 calc R
C13 C 0.34143(13) 0.5609(2) -0.0393(3) 0.0216(7) Uani 1 1 d .
C14 C 0.32933(14) 0.6432(2) -0.0948(3) 0.0265(8) Uani 1 1 d .
H14A H 0.3587 0.6812 -0.1195 0.032 Uiso 1 1 calc R
C15 C 0.27278(14) 0.6668(2) -0.1121(3) 0.0284(8) Uani 1 1 d .
H15A H 0.2630 0.7226 -0.1491 0.034 Uiso 1 1 calc R
C16 C 0.23030(14) 0.6114(2) -0.0772(3) 0.0266(8) Uani 1 1 d .
H16A H 0.1914 0.6278 -0.0888 0.032 Uiso 1 1 calc R
C17 C 0.24694(13) 0.5309(2) -0.0246(3) 0.0217(7) Uani 1 1 d .
C18 C 0.22705(12) 0.4169(2) 0.1310(3) 0.0205(7) Uani 1 1 d .
C19 C 0.22760(14) 0.3262(2) 0.1234(3) 0.0288(8) Uani 1 1 d .
H19A H 0.2137 0.2967 0.0474 0.035 Uiso 1 1 calc R
C20 C 0.24897(14) 0.2789(2) 0.2295(3) 0.0306(8) Uani 1 1 d .
H20A H 0.2501 0.2161 0.2274 0.037 Uiso 1 1 calc R
C21 C 0.26853(13) 0.3241(2) 0.3381(3) 0.0256(8) Uani 1 1 d .
H21A H 0.2834 0.2933 0.4121 0.031 Uiso 1 1 calc R
C22 C 0.26598(12) 0.4153(2) 0.3369(3) 0.0196(7) Uani 1 1 d .
C23 C 0.15168(13) 0.4588(2) -0.0306(3) 0.0213(7) Uani 1 1 d .
C24 C 0.13636(14) 0.4748(2) -0.1591(3) 0.0279(8) Uani 1 1 d .
H24A H 0.1633 0.4933 -0.2168 0.033 Uiso 1 1 calc R
C25 C 0.07961(15) 0.4624(2) -0.1985(3) 0.0305(8) Uani 1 1 d .
H25A H 0.0670 0.4748 -0.2848 0.037 Uiso 1 1 calc R
C26 C 0.04108(14) 0.4327(2) -0.1157(3) 0.0283(8) Uani 1 1 d .
H26A H 0.0022 0.4244 -0.1431 0.034 Uiso 1 1 calc R
C27 C 0.06135(13) 0.4150(2) 0.0102(3) 0.0231(7) Uani 1 1 d .
C28 C -0.02771(14) 0.3427(2) 0.0624(4) 0.0367(9) Uani 1 1 d .
H28A H -0.0534 0.3895 0.0287 0.055 Uiso 1 1 calc R
H28B H -0.0433 0.3154 0.1372 0.055 Uiso 1 1 calc R
H28C H -0.0238 0.2977 -0.0039 0.055 Uiso 1 1 calc R
C29 C 0.05139(13) 0.3723(2) 0.2284(3) 0.0250(8) Uani 1 1 d .
C30 C 0.06686(14) 0.2908(2) 0.2778(3) 0.0322(9) Uani 1 1 d .
H30A H 0.0593 0.2382 0.2298 0.039 Uiso 1 1 calc R
C31 C 0.09397(15) 0.2878(2) 0.4000(4) 0.0347(9) Uani 1 1 d .
H31A H 0.1053 0.2326 0.4368 0.042 Uiso 1 1 calc R
C32 C 0.10427(13) 0.3643(2) 0.4674(3) 0.0263(8) Uani 1 1 d .
H32A H 0.1233 0.3635 0.5505 0.032 Uiso 1 1 calc R
C33 C 0.08587(13) 0.4438(2) 0.4099(3) 0.0215(7) Uani 1 1 d .
C34 C 0.04933(14) 0.5916(2) 0.4614(3) 0.0313(9) Uani 1 1 d .
H34A H 0.0434 0.6182 0.5448 0.047 Uiso 1 1 calc R
H34B H 0.0140 0.5638 0.4268 0.047 Uiso 1 1 calc R
H34C H 0.0606 0.6377 0.4023 0.047 Uiso 1 1 calc R
C35 C 0.14993(14) 0.5539(2) 0.5074(3) 0.0231(8) Uani 1 1 d .
C36 C 0.16154(14) 0.6359(2) 0.5645(3) 0.0272(8) Uani 1 1 d .
H36A H 0.1317 0.6737 0.5871 0.033 Uiso 1 1 calc R
C37 C 0.21772(15) 0.6604(2) 0.5870(3) 0.0283(8) Uani 1 1 d .
H37A H 0.2269 0.7158 0.6261 0.034 Uiso 1 1 calc R
C38 C 0.26061(14) 0.6050(2) 0.5531(3) 0.0275(8) Uani 1 1 d .
H38A H 0.2994 0.6213 0.5677 0.033 Uiso 1 1 calc R
C39 C 0.24517(13) 0.5245(2) 0.4969(3) 0.0219(7) Uani 1 1 d .
C40 C 0.35555(15) 0.6356(3) 0.2762(3) 0.0377(9) Uani 1 1 d .
H40A H 0.3409 0.6564 0.3562 0.056 Uiso 1 1 calc R
H40B H 0.3379 0.5788 0.2521 0.056 Uiso 1 1 calc R
H40C H 0.3465 0.6790 0.2083 0.056 Uiso 1 1 calc R
C41 C 0.15215(15) 0.6402(2) 0.2067(3) 0.0372(9) Uani 1 1 d .
H41A H 0.1319 0.6848 0.2538 0.056 Uiso 1 1 calc R
H41B H 0.1385 0.5812 0.2279 0.056 Uiso 1 1 calc R
H41C H 0.1452 0.6505 0.1145 0.056 Uiso 1 1 calc R

loop_
_atom_site_aniso_label
_atom_site_aniso_U_11
_atom_site_aniso_U_22
_atom_site_aniso_U_33
_atom_site_aniso_U_23
_atom_site_aniso_U_13
_atom_site_aniso_U_12
O1 0.0424(16) 0.0385(17) 0.0542(18) -0.0142(14) -0.0073(13) 0.0001(13)
O2 0.0484(16) 0.0233(14) 0.0364(15) 0.0018(11) -0.0010(12) -0.0002(12)
N1 0.0194(14) 0.0218(16) 0.0224(15) -0.0005(12) 0.0031(11) -0.0007(12)
N2 0.0221(15) 0.0320(18) 0.0257(16) 0.0012(13) 0.0008(12) 0.0092(13)
N3 0.0223(15) 0.0243(16) 0.0226(15) -0.0002(12) 0.0084(12) 0.0004(13)
N4 0.0228(15) 0.0229(16) 0.0287(16) 0.0041(12) 0.0059(12) -0.0015(13)
N5 0.0234(15) 0.0201(15) 0.0197(14) 0.0021(11) 0.0040(11) 0.0000(12)
N6 0.0242(15) 0.0282(17) 0.0189(15) 0.0033(12) -0.0003(11) -0.0008(13)
N7 0.0161(13) 0.0231(14) 0.0200(14) 0.0005(12) 0.0007(10) -0.0023(13)
N8 0.0183(14) 0.0266(17) 0.0205(15) -0.0032(12) 0.0006(11) 0.0006(12)
N9 0.0228(15) 0.0215(16) 0.0196(14) -0.0023(11) 0.0008(11) 0.0029(12)
N10 0.0198(14) 0.0275(17) 0.0296(16) -0.0030(13) 0.0026(12) -0.0026(13)
N11 0.0197(14) 0.0215(16) 0.0285(16) -0.0005(12) 0.0070(12) 0.0007(12)
N12 0.0228(15) 0.0247(17) 0.0249(15) -0.0023(12) 0.0040(12) 0.0043(13)
N13 0.0217(15) 0.0275(17) 0.0179(14) 0.0000(12) 0.0053(11) 0.0018(13)
C1 0.0238(17) 0.0213(19) 0.0249(18) 0.0030(14) 0.0008(14) -0.0030(15)
C2 0.0275(19) 0.036(2) 0.0181(17) -0.0003(15) 0.0004(14) 0.0010(17)
C3 0.032(2) 0.033(2) 0.0207(18) 0.0001(15) -0.0057(15) -0.0034(17)
C4 0.0262(19) 0.028(2) 0.0269(19) 0.0054(15) -0.0041(15) -0.0048(16)
C5 0.0255(18) 0.0165(18) 0.0288(19) 0.0045(14) -0.0009(15) -0.0023(15)
C6 0.030(2) 0.039(2) 0.043(2) 0.0105(19) 0.0034(17) 0.0088(18)
C7 0.0191(17) 0.028(2) 0.0304(19) -0.0004(16) 0.0065(14) 0.0026(15)
C8 0.036(2) 0.019(2) 0.042(2) 0.0044(16) 0.0049(17) 0.0045(16)
C9 0.034(2) 0.021(2) 0.042(2) -0.0107(17) 0.0013(17) 0.0016(16)
C10 0.0294(19) 0.024(2) 0.031(2) -0.0032(16) 0.0039(15) 0.0046(16)
C11 0.0182(17) 0.026(2) 0.0262(19) -0.0010(15) 0.0088(14) 0.0006(15)
C12 0.0239(19) 0.036(2) 0.044(2) 0.0082(18) 0.0094(16) -0.0081(17)
C13 0.0236(18) 0.0236(19) 0.0183(17) -0.0022(14) 0.0069(14) -0.0005(15)
C14 0.0305(19) 0.027(2) 0.0223(18) 0.0052(15) 0.0035(14) -0.0054(16)
C15 0.036(2) 0.025(2) 0.0235(19) 0.0044(15) 0.0008(15) 0.0060(17)
C16 0.0290(19) 0.029(2) 0.0217(18) 0.0003(15) 0.0000(14) 0.0049(16)
C17 0.0255(18) 0.0231(19) 0.0167(16) 0.0009(14) 0.0041(13) 0.0012(15)
C18 0.0160(16) 0.0250(19) 0.0207(17) 0.0003(14) 0.0029(13) 0.0000(14)
C19 0.0296(19) 0.023(2) 0.033(2) -0.0059(16) -0.0013(16) -0.0005(16)
C20 0.0331(19) 0.0186(18) 0.040(2) 0.0008(17) 0.0011(16) 0.0044(17)
C21 0.0271(18) 0.026(2) 0.0234(19) 0.0065(15) -0.0001(14) 0.0004(16)
C22 0.0149(16) 0.0227(19) 0.0214(17) 0.0006(14) 0.0031(13) -0.0008(14)
C23 0.0214(17) 0.0219(19) 0.0205(17) -0.0016(14) 0.0018(13) -0.0002(15)
C24 0.0276(19) 0.035(2) 0.0204(18) -0.0019(15) -0.0003(14) -0.0009(17)
C25 0.039(2) 0.029(2) 0.0228(19) -0.0013(16) -0.0049(16) 0.0040(17)
C26 0.0249(18) 0.023(2) 0.036(2) -0.0042(15) -0.0036(16) 0.0003(15)
C27 0.0221(18) 0.0179(18) 0.0294(19) -0.0052(14) 0.0012(14) 0.0004(15)
C28 0.029(2) 0.035(2) 0.046(2) -0.0069(18) 0.0030(17) -0.0086(17)
C29 0.0216(18) 0.026(2) 0.0284(19) 0.0011(15) 0.0058(14) -0.0041(15)
C30 0.031(2) 0.021(2) 0.045(2) 0.0013(17) 0.0061(17) -0.0052(16)
C31 0.036(2) 0.022(2) 0.046(2) 0.0079(17) -0.0002(18) -0.0019(17)
C32 0.0230(18) 0.028(2) 0.0285(19) 0.0065(16) 0.0050(14) 0.0001(16)
C33 0.0212(17) 0.0225(19) 0.0215(18) 0.0011(14) 0.0065(13) -0.0003(14)
C34 0.0270(19) 0.030(2) 0.038(2) -0.0005(17) 0.0081(16) 0.0080(16)
C35 0.0284(19) 0.024(2) 0.0168(17) 0.0014(14) 0.0019(14) 0.0022(16)
C36 0.032(2) 0.029(2) 0.0210(18) -0.0014(15) 0.0043(14) 0.0075(17)
C37 0.043(2) 0.022(2) 0.0196(18) -0.0050(14) -0.0003(15) 0.0012(17)
C38 0.0278(19) 0.034(2) 0.0205(18) 0.0007(15) 0.0001(14) -0.0020(16)
C39 0.0291(19) 0.023(2) 0.0141(16) 0.0016(13) 0.0047(14) 0.0006(15)
C40 0.038(2) 0.041(2) 0.035(2) -0.0039(18) 0.0056(17) 0.0052(19)
C41 0.042(2) 0.031(2) 0.039(2) 0.0043(18) 0.0058(18) 0.0030(19)

loop_
_atom_type_symbol
_atom_type_description
_atom_type_scat_dispersion_real
_atom_type_scat_dispersion_imag
_atom_type_scat_source
C C 0.0033 0.0016 'International Tables Vol C Tables 4.2.6.8 and 6.1.1.4'
H H 0.0000 0.0000 'International Tables Vol C Tables 4.2.6.8 and 6.1.1.4'
N N 0.0061 0.0033 'International Tables Vol C Tables 4.2.6.8 and 6.1.1.4'
O O 0.0106 0.0060 'International Tables Vol C Tables 4.2.6.8 and 6.1.1.4'

loop_
_geom_angle_atom_site_label_1
_geom_angle_atom_site_label_2
_geom_angle_atom_site_label_3
_geom_angle
C40 O1 H1 111.4
C41 O2 H2 101.7
C1 N1 C5 118.2(3)
C5 N2 C7 117.9(3)
C5 N2 C6 119.7(3)
C7 N2 C6 119.3(3)
C11 N3 C7 117.9(3)
C13 N4 C11 118.9(3)
C13 N4 C12 118.8(3)
C11 N4 C12 118.5(3)
C17 N5 C13 118.3(3)
C23 N6 C17 123.5(3)
C23 N6 C18 118.8(3)
C17 N6 C18 117.6(2)
C22 N7 C18 117.3(3)
C1 N8 C39 123.5(3)
C1 N8 C22 119.0(3)
C39 N8 C22 117.3(2)
C23 N9 C27 118.6(3)
C27 N10 C29 117.9(3)
C27 N10 C28 121.4(3)
C29 N10 C28 120.2(3)
C33 N11 C29 117.5(3)
C35 N12 C33 118.7(3)
C35 N12 C34 117.9(3)
C33 N12 C34 117.9(3)
C39 N13 C35 118.6(3)
N1 C1 C2 123.5(3)
N1 C1 N8 113.9(3)
C2 C1 N8 122.6(3)
C1 C2 C3 116.6(3)
C1 C2 H2A 121.7
C3 C2 H2A 121.7
C4 C3 C2 121.2(3)
C4 C3 H3A 119.4
C2 C3 H3A 119.4
C3 C4 C5 117.8(3)
C3 C4 H4A 121.1
C5 C4 H4A 121.1
N1 C5 N2 115.0(3)
N1 C5 C4 122.6(3)
N2 C5 C4 122.4(3)
N2 C6 H6A 109.5
N2 C6 H6B 109.5
H6A C6 H6B 109.5
N2 C6 H6C 109.5
H6A C6 H6C 109.5
H6B C6 H6C 109.5
N3 C7 C8 123.0(3)
N3 C7 N2 115.8(3)
C8 C7 N2 121.2(3)
C7 C8 C9 118.4(3)
C7 C8 H8A 120.8
C9 C8 H8A 120.8
C10 C9 C8 119.4(3)
C10 C9 H9A 120.3
C8 C9 H9A 120.3
C9 C10 C11 118.1(3)
C9 C10 H10A 121.0
C11 C10 H10A 121.0
N3 C11 C10 123.2(3)
N3 C11 N4 117.0(3)
C10 C11 N4 119.9(3)
N4 C12 H12A 109.5
N4 C12 H12B 109.5
H12A C12 H12B 109.5
N4 C12 H12C 109.5
H12A C12 H12C 109.5
H12B C12 H12C 109.5
N5 C13 N4 115.3(3)
N5 C13 C14 122.7(3)
N4 C13 C14 121.9(3)
C15 C14 C13 116.9(3)
C15 C14 H14A 121.5
C13 C14 H14A 121.5
C16 C15 C14 121.5(3)
C16 C15 H15A 119.2
C14 C15 H15A 119.2
C15 C16 C17 116.8(3)
C15 C16 H16A 121.6
C17 C16 H16A 121.6
N5 C17 C16 123.7(3)
N5 C17 N6 113.4(3)
C16 C17 N6 122.8(3)
N7 C18 C19 123.5(3)
N7 C18 N6 115.5(3)
C19 C18 N6 120.9(3)
C18 C19 C20 118.3(3)
C18 C19 H19A 120.9
C20 C19 H19A 120.9
C21 C20 C19 119.1(3)
C21 C20 H20A 120.5
C19 C20 H20A 120.5
C20 C21 C22 118.5(3)
C20 C21 H21A 120.8
C22 C21 H21A 120.8
N7 C22 C21 123.4(3)
N7 C22 N8 116.3(3)
C21 C22 N8 120.3(3)
N9 C23 C24 123.7(3)
N9 C23 N6 114.0(3)
C24 C23 N6 122.3(3)
C25 C24 C23 116.3(3)
C25 C24 H24A 121.8
C23 C24 H24A 121.8
C26 C25 C24 121.6(3)
C26 C25 H25A 119.2
C24 C25 H25A 119.2
C25 C26 C27 117.4(3)
C25 C26 H26A 121.3
C27 C26 H26A 121.3
N9 C27 N10 115.2(3)
N9 C27 C26 122.2(3)
N10 C27 C26 122.6(3)
N10 C28 H28A 109.5
N10 C28 H28B 109.5
H28A C28 H28B 109.5
N10 C28 H28C 109.5
H28A C28 H28C 109.5
H28B C28 H28C 109.5
N11 C29 C30 123.5(3)
N11 C29 N10 116.1(3)
C30 C29 N10 120.4(3)
C29 C30 C31 117.8(3)
C29 C30 H30A 121.1
C31 C30 H30A 121.1
C32 C31 C30 120.1(3)
C32 C31 H31A 120.0
C30 C31 H31A 120.0
C31 C32 C33 117.8(3)
C31 C32 H32A 121.1
C33 C32 H32A 121.1
N11 C33 C32 123.3(3)
N11 C33 N12 116.6(3)
C32 C33 N12 120.2(3)
N12 C34 H34A 109.5
N12 C34 H34B 109.5
H34A C34 H34B 109.5
N12 C34 H34C 109.5
H34A C34 H34C 109.5
H34B C34 H34C 109.5
N13 C35 C36 122.3(3)
N13 C35 N12 115.7(3)
C36 C35 N12 121.9(3)
C37 C36 C35 118.0(3)
C37 C36 H36A 121.0
C35 C36 H36A 121.0
C38 C37 C36 120.3(3)
C38 C37 H37A 119.8
C36 C37 H37A 119.8
C37 C38 C39 117.8(3)
C37 C38 H38A 121.1
C39 C38 H38A 121.1
N13 C39 C38 122.9(3)
N13 C39 N8 113.3(3)
C38 C39 N8 123.7(3)
O1 C40 H40A 109.5
O1 C40 H40B 109.5
H40A C40 H40B 109.5
O1 C40 H40C 109.5
H40A C40 H40C 109.5
H40B C40 H40C 109.5
O2 C41 H41A 109.5
O2 C41 H41B 109.5
H41A C41 H41B 109.5
O2 C41 H41C 109.5
H41A C41 H41C 109.5
H41B C41 H41C 109.5

loop_
_geom_bond_atom_site_label_1
_geom_bond_atom_site_label_2
_geom_bond_distance
O1 C40 1.421(4)
O1 H1 0.8400
O2 C41 1.425(4)
O2 H2 0.8400
N1 C1 1.339(4)
N1 C5 1.348(4)
N2 C5 1.386(4)
N2 C7 1.421(4)
N2 C6 1.458(4)
N3 C11 1.330(4)
N3 C7 1.344(4)
N4 C13 1.392(4)
N4 C11 1.418(4)
N4 C12 1.463(4)
N5 C17 1.332(4)
N5 C13 1.336(4)
N6 C23 1.412(4)
N6 C17 1.419(4)
N6 C18 1.432(4)
N7 C22 1.333(4)
N7 C18 1.340(4)
N8 C1 1.410(4)
N8 C39 1.412(4)
N8 C22 1.429(4)
N9 C23 1.331(4)
N9 C27 1.343(4)
N10 C27 1.373(4)
N10 C29 1.430(4)
N10 C28 1.451(4)
N11 C33 1.327(4)
N11 C29 1.344(4)
N12 C35 1.400(4)
N12 C33 1.418(4)
N12 C34 1.464(4)
N13 C39 1.336(4)
N13 C35 1.338(4)
C1 C2 1.390(4)
C2 C3 1.392(4)
C2 H2A 0.9500
C3 C4 1.374(5)
C3 H3A 0.9500
C4 C5 1.388(4)
C4 H4A 0.9500
C6 H6A 0.9800
C6 H6B 0.9800
C6 H6C 0.9800
C7 C8 1.378(5)
C8 C9 1.387(5)
C8 H8A 0.9500
C9 C10 1.377(5)
C9 H9A 0.9500
C10 C11 1.394(4)
C10 H10A 0.9500
C12 H12A 0.9800
C12 H12B 0.9800
C12 H12C 0.9800
C13 C14 1.394(4)
C14 C15 1.380(4)
C14 H14A 0.9500
C15 C16 1.375(5)
C15 H15A 0.9500
C16 C17 1.383(4)
C16 H16A 0.9500
C18 C19 1.375(4)
C19 C20 1.385(4)
C19 H19A 0.9500
C20 C21 1.378(4)
C20 H20A 0.9500
C21 C22 1.380(4)
C21 H21A 0.9500
C23 C24 1.389(4)
C24 C25 1.385(4)
C24 H24A 0.9500
C25 C26 1.375(5)
C25 H25A 0.9500
C26 C27 1.395(4)
C26 H26A 0.9500
C28 H28A 0.9800
C28 H28B 0.9800
C28 H28C 0.9800
C29 C30 1.376(5)
C30 C31 1.390(5)
C30 H30A 0.9500
C31 C32 1.367(5)
C31 H31A 0.9500
C32 C33 1.400(4)
C32 H32A 0.9500
C34 H34A 0.9800
C34 H34B 0.9800
C34 H34C 0.9800
C35 C36 1.395(4)
C36 C37 1.380(5)
C36 H36A 0.9500
C37 C38 1.380(5)
C37 H37A 0.9500
C38 C39 1.388(4)
C38 H38A 0.9500
C40 H40A 0.9800
C40 H40B 0.9800
C40 H40C 0.9800
C41 H41A 0.9800
C41 H41B 0.9800
C41 H41C 0.9800

loop_
_geom_hbond_atom_site_label_D
_geom_hbond_atom_site_label_H
_geom_hbond_atom_site_label_A
_geom_hbond_distance_DH
_geom_hbond_distance_HA
_geom_hbond_distance_DA
_geom_hbond_angle_DHA
O1 H1 N3 0.84 2.11 2.917(4) 162.5
O2 H2 N7 0.84 2.06 2.902(4) 179.9

loop_
_geom_torsion_atom_site_label_1
_geom_torsion_atom_site_label_2
_geom_torsion_atom_site_label_3
_geom_torsion_atom_site_label_4
_geom_torsion
C5 N1 C1 C2 0.0(5)
C5 N1 C1 N8 -177.1(3)
C39 N8 C1 N1 -151.7(3)
C22 N8 C1 N1 23.5(4)
C39 N8 C1 C2 31.1(5)
C22 N8 C1 C2 -153.7(3)
N1 C1 C2 C3 1.7(5)
N8 C1 C2 C3 178.5(3)
C1 C2 C3 C4 -2.1(5)
C2 C3 C4 C5 0.9(5)
C1 N1 C5 N2 177.7(3)
C1 N1 C5 C4 -1.4(5)
C7 N2 C5 N1 4.7(4)
C6 N2 C5 N1 -155.4(3)
C7 N2 C5 C4 -176.2(3)
C6 N2 C5 C4 23.7(5)
C3 C4 C5 N1 0.9(5)
C3 C4 C5 N2 -178.1(3)
C11 N3 C7 C8 1.7(5)
C11 N3 C7 N2 -177.0(3)
C5 N2 C7 N3 71.9(4)
C6 N2 C7 N3 -127.8(3)
C5 N2 C7 C8 -106.8(4)
C6 N2 C7 C8 53.4(5)
N3 C7 C8 C9 -2.2(5)
N2 C7 C8 C9 176.5(3)
C7 C8 C9 C10 1.3(5)
C8 C9 C10 C11 -0.1(5)
C7 N3 C11 C10 -0.4(5)
C7 N3 C11 N4 -178.8(3)
C9 C10 C11 N3 -0.4(5)
C9 C10 C11 N4 178.0(3)
C13 N4 C11 N3 -114.2(3)
C12 N4 C11 N3 43.8(4)
C13 N4 C11 C10 67.4(4)
C12 N4 C11 C10 -134.7(3)
C17 N5 C13 N4 176.2(3)
C17 N5 C13 C14 -2.1(5)
C11 N4 C13 N5 -2.8(4)
C12 N4 C13 N5 -160.7(3)
C11 N4 C13 C14 175.4(3)
C12 N4 C13 C14 17.6(5)
N5 C13 C14 C15 1.8(5)
N4 C13 C14 C15 -176.4(3)
C13 C14 C15 C16 -0.5(5)
C14 C15 C16 C17 -0.3(5)
C13 N5 C17 C16 1.2(5)
C13 N5 C17 N6 -175.2(3)
C15 C16 C17 N5 0.0(5)
C15 C16 C17 N6 176.1(3)
C23 N6 C17 N5 -150.3(3)
C18 N6 C17 N5 30.2(4)
C23 N6 C17 C16 33.3(5)
C18 N6 C17 C16 -146.3(3)
C22 N7 C18 C19 0.3(5)
C22 N7 C18 N6 -177.4(3)
C23 N6 C18 N7 -122.1(3)
C17 N6 C18 N7 57.4(4)
C23 N6 C18 C19 60.1(4)
C17 N6 C18 C19 -120.3(3)
N7 C18 C19 C20 -0.5(5)
N6 C18 C19 C20 177.1(3)
C18 C19 C20 C21 0.3(5)
C19 C20 C21 C22 0.1(5)
C18 N7 C22 C21 0.1(5)
C18 N7 C22 N8 -178.5(3)
C20 C21 C22 N7 -0.3(5)
C20 C21 C22 N8 178.3(3)
C1 N8 C22 N7 -121.4(3)
C39 N8 C22 N7 54.1(4)
C1 N8 C22 C21 60.0(4)
C39 N8 C22 C21 -124.5(3)
C27 N9 C23 C24 -0.7(5)
C27 N9 C23 N6 -178.7(3)
C17 N6 C23 N9 -153.2(3)
C18 N6 C23 N9 26.3(4)
C17 N6 C23 C24 28.9(5)
C18 N6 C23 C24 -151.6(3)
N9 C23 C24 C25 2.9(5)
N6 C23 C24 C25 -179.4(3)
C23 C24 C25 C26 -2.3(5)
C24 C25 C26 C27 -0.2(5)
C23 N9 C27 N10 176.8(3)
C23 N9 C27 C26 -2.1(5)
C29 N10 C27 N9 6.6(4)
C28 N10 C27 N9 -165.7(3)
C29 N10 C27 C26 -174.5(3)
C28 N10 C27 C26 13.1(5)
C25 C26 C27 N9 2.5(5)
C25 C26 C27 N10 -176.2(3)
C33 N11 C29 C30 3.5(5)
C33 N11 C29 N10 -174.0(3)
C27 N10 C29 N11 71.7(4)
C28 N10 C29 N11 -115.9(3)
C27 N10 C29 C30 -106.0(4)
C28 N10 C29 C30 66.5(4)
N11 C29 C30 C31 -2.6(5)
N10 C29 C30 C31 174.8(3)
C29 C30 C31 C32 0.2(5)
C30 C31 C32 C33 1.0(5)
C29 N11 C33 C32 -2.1(5)
C29 N11 C33 N12 179.3(3)
C31 C32 C33 N11 -0.1(5)
C31 C32 C33 N12 178.5(3)
C35 N12 C33 N11 -116.8(3)
C34 N12 C33 N11 36.4(4)
C35 N12 C33 C32 64.5(4)
C34 N12 C33 C32 -142.3(3)
C39 N13 C35 C36 -2.3(5)
C39 N13 C35 N12 176.6(3)
C33 N12 C35 N13 -3.7(4)
C34 N12 C35 N13 -156.9(3)
C33 N12 C35 C36 175.1(3)
C34 N12 C35 C36 21.9(4)
N13 C35 C36 C37 1.1(5)
N12 C35 C36 C37 -177.7(3)
C35 C36 C37 C38 0.3(5)
C36 C37 C38 C39 -0.3(5)
C35 N13 C39 C38 2.2(5)
C35 N13 C39 N8 -174.1(3)
C37 C38 C39 N13 -0.9(5)
C37 C38 C39 N8 174.9(3)
C1 N8 C39 N13 -153.5(3)
C22 N8 C39 N13 31.3(4)
C1 N8 C39 C38 30.3(5)
C22 N8 C39 C38 -144.9(3)

loop_
_cod_related_entry_id
_cod_related_entry_database
_cod_related_entry_code
1 ChemSpider 30659562
